data_7222453
loop_
_publ_author_name
'Xu, Huajun'
'Yang, Dan'
'Liu, Fenggang'
'Fu, Mingkai'
'Bo, Shuhui'
'Liu, Xinhou'
'Cao, Yuan'

_publ_section_title
;
 Nonlinear optical chromophores based on Dewar's rules: enhancement of
 electro-optic activity by introducing heteroatoms into the donor or
 bridge.
;
_journal_issue 44
_journal_name_full 'Physical chemistry chemical physics : PCCP'
_journal_page_first 29679
_journal_page_last 29688
_journal_paper_doi 10.1039/c5cp04959h
_journal_volume 17
_journal_year 2015
_chemical_formula_sum 'C40 H51 N5 O S'
_chemical_formula_weight 649.92
_chemical_name_common
2-(4-((E)-2-(5-((E)-2,4-bis(dibutylamino)styryl)thiophen-2-yl)vinyl)-3-cyano-5,5-dimethylfuran-2(5H)-ylidene)malononitrile
_chemical_name_systematic C3
_space_group_IT_number 2
_symmetry_cell_setting triclinic
_symmetry_space_group_name_Hall '-P 1'
_symmetry_space_group_name_H-M 'P -1'
_atom_sites_solution_hydrogens geom
_atom_sites_solution_primary direct
_atom_sites_solution_secondary difmap
_audit_creation_method SHELXL-97
_audit_update_record
;
2015-05-15 deposited with the CCDC.
2015-10-07 downloaded from the CCDC.
;
_cell_angle_alpha 90.321(4)
_cell_angle_beta 95.987(4)
_cell_angle_gamma 93.823(4)
_cell_formula_units_Z 2
_cell_length_a 10.387(2)
_cell_length_b 10.780(2)
_cell_length_c 17.168(4)
_cell_measurement_reflns_used 4797
_cell_measurement_temperature 153(2)
_cell_measurement_theta_max 29.131
_cell_measurement_theta_min 2.386
_cell_volume 1907.4(7)
_computing_cell_refinement 'CrystalClear (Rigaku Inc., 2008)'
_computing_data_collection 'CrystalClear (Rigaku Inc., 2008)'
_computing_data_reduction 'CrystalClear (Rigaku Inc., 2008)'
_computing_structure_refinement 'SHELXL-97 (Sheldrick, 1997)'
_computing_structure_solution 'SHELXS-97 (Sheldrick, 1990)'
_diffrn_ambient_temperature 153(2)
_diffrn_detector_area_resol_mean 28.5714
_diffrn_measured_fraction_theta_full 0.996
_diffrn_measured_fraction_theta_max 0.996
_diffrn_measurement_device_type AFC10/Saturn724+
_diffrn_measurement_method 'phi and omega scans'
_diffrn_radiation_monochromator graphite
_diffrn_radiation_source 'Rotating Anode'
_diffrn_radiation_type MoK\a
_diffrn_radiation_wavelength 0.71073
_diffrn_reflns_av_R_equivalents 0.0354
_diffrn_reflns_av_sigmaI/netI 0.0500
_diffrn_reflns_limit_h_max 13
_diffrn_reflns_limit_h_min -13
_diffrn_reflns_limit_k_max 14
_diffrn_reflns_limit_k_min -14
_diffrn_reflns_limit_l_max 22
_diffrn_reflns_limit_l_min -22
_diffrn_reflns_number 23561
_diffrn_reflns_theta_full 27.60
_diffrn_reflns_theta_max 27.60
_diffrn_reflns_theta_min 2.23
_diffrn_standards_decay_% 0
_diffrn_standards_interval_count 0
_diffrn_standards_interval_time 0
_diffrn_standards_number 0
_exptl_absorpt_coefficient_mu 0.121
_exptl_absorpt_correction_T_max 0.9952
_exptl_absorpt_correction_T_min 0.9397
_exptl_absorpt_correction_type multi-scan
_exptl_crystal_colour blue
_exptl_crystal_density_diffrn 1.132
_exptl_crystal_density_method 'not measured'
_exptl_crystal_description Prism
_exptl_crystal_F_000 700
_exptl_crystal_recrystallization_method 'Re-crystallisation from solvent: hexane and Chloroform'
_exptl_crystal_size_max 0.52
_exptl_crystal_size_mid 0.13
_exptl_crystal_size_min 0.04
_refine_diff_density_max 0.513
_refine_diff_density_min -0.274
_refine_diff_density_rms 0.048
_refine_ls_extinction_method none
_refine_ls_goodness_of_fit_ref 1.002
_refine_ls_hydrogen_treatment constr
_refine_ls_matrix_type full
_refine_ls_number_parameters 441
_refine_ls_number_reflns 8813
_refine_ls_number_restraints 6
_refine_ls_restrained_S_all 1.002
_refine_ls_R_factor_all 0.0892
_refine_ls_R_factor_gt 0.0598
_refine_ls_shift/su_max 0.001
_refine_ls_shift/su_mean 0.000
_refine_ls_structure_factor_coef Fsqd
_refine_ls_weighting_details 'calc w=1/[\s^2^(Fo^2^)+(0.0896P)^2^+0.3690P] where P=(Fo^2^+2Fc^2^)/3'
_refine_ls_weighting_scheme calc
_refine_ls_wR_factor_gt 0.1506
_refine_ls_wR_factor_ref 0.1714
_reflns_number_gt 6163
_reflns_number_total 8813
_reflns_threshold_expression >2sigma(I)
_cod_data_source_file c5cp04959h1.cif
_cod_data_source_block bo2984
_cod_depositor_comments
;
The following automatic conversions were performed:

'_symmetry_cell_setting' value 'Triclinic' changed to 'triclinic'
according to
/usr/data/users/saulius/crontab/automatic-downloads/rss-feeds/RSC/lib/dictionaries/cif_core.dic
dictionary named 'cif_core.dic' version 2.4.2 from 2011-04-26.

Automatic conversion script
Id: cif_fix_values 3271 2015-04-21 07:52:19Z andrius 

 Adding full bibliography for 7222453.cif.

The following automatic conversions were performed:

'_exptl_absorpt_correction_type' value 'Multi-scans' was replaced
with the value 'multi-scan' as specified in the replacement file
'src/cod-tools/trunk/data/replacement-values/replacement_values.lst'.

Automatic conversion script
Id: cif_fix_values 5376 2017-05-30 11:51:03Z andrius 
;
_cod_original_sg_symbol_H-M P-1
_cod_database_code 7222453

loop_
_symmetry_equiv_pos_as_xyz
'x, y, z'
'-x, -y, -z'

loop_
_atom_site_label
_atom_site_type_symbol
_atom_site_fract_x
_atom_site_fract_y
_atom_site_fract_z
_atom_site_U_iso_or_equiv
_atom_site_adp_type
_atom_site_occupancy
_atom_site_symmetry_multiplicity
_atom_site_calc_flag
_atom_site_refinement_flags
_atom_site_disorder_assembly
_atom_site_disorder_group
S1 S 0.26106(4) 0.29951(4) 0.35311(3) 0.03319(14) Uani 1 1 d . . .
O1 O 0.58846(12) 0.85438(11) 0.46288(9) 0.0338(3) Uani 1 1 d . . .
N1 N 0.36670(19) -0.00016(17) 0.16069(11) 0.0449(5) Uani 1 1 d . . .
N2 N 0.2421(2) -0.44541(18) 0.16434(13) 0.0531(5) Uani 1 1 d . . .
N3 N 0.73841(18) 0.47135(17) 0.37778(14) 0.0524(5) Uani 1 1 d . . .
N4 N 0.99307(18) 0.70040(17) 0.41333(13) 0.0491(5) Uani 1 1 d . . .
N5 N 0.85739(18) 1.06431(18) 0.47746(16) 0.0629(7) Uani 1 1 d . . .
C1 C 0.11028(18) 0.21785(18) 0.34170(12) 0.0324(4) Uani 1 1 d . . .
C2 C 0.01776(19) 0.28761(19) 0.36891(13) 0.0379(5) Uani 1 1 d . . .
H2 H -0.0705 0.2582 0.3689 0.045 Uiso 1 1 calc R . .
C3 C 0.06572(19) 0.40569(18) 0.39653(13) 0.0367(5) Uani 1 1 d . . .
H3 H 0.0130 0.4646 0.4164 0.044 Uiso 1 1 calc R . .
C4 C 0.19731(18) 0.42865(17) 0.39218(12) 0.0320(4) Uani 1 1 d . . .
C5 C 0.27592(18) 0.53911(17) 0.41393(12) 0.0325(4) Uani 1 1 d . . .
H5 H 0.2354 0.6085 0.4323 0.039 Uiso 1 1 calc R . .
C6 C 0.40655(18) 0.55028(17) 0.40964(12) 0.0324(4) Uani 1 1 d . . .
H6 H 0.4442 0.4788 0.3918 0.039 Uiso 1 1 calc R . .
C7 C 0.46033(17) 0.78330(17) 0.45631(12) 0.0310(4) Uani 1 1 d . . .
C8 C 0.49301(18) 0.65671(17) 0.42878(11) 0.0294(4) Uani 1 1 d . . .
C9 C 0.62414(18) 0.65981(17) 0.42296(12) 0.0308(4) Uani 1 1 d . . .
C10 C 0.68100(18) 0.78197(17) 0.44404(12) 0.0304(4) Uani 1 1 d . . .
C11 C 0.80669(18) 0.83130(17) 0.44604(13) 0.0331(4) Uani 1 1 d . . .
C12 C 0.90893(19) 0.75772(18) 0.42803(13) 0.0360(5) Uani 1 1 d . . .
C13 C 0.83635(19) 0.95979(19) 0.46453(15) 0.0414(5) Uani 1 1 d . . .
C14 C 0.69083(19) 0.55727(18) 0.39816(13) 0.0364(5) Uani 1 1 d . . .
C15 C 0.41465(19) 0.78486(18) 0.53718(12) 0.0359(5) Uani 1 1 d . . .
H15A H 0.4756 0.7429 0.5739 0.043 Uiso 1 1 calc R . .
H15B H 0.3283 0.7416 0.5354 0.043 Uiso 1 1 calc R . .
H15C H 0.4104 0.8711 0.5546 0.043 Uiso 1 1 calc R . .
C16 C 0.3729(2) 0.84955(19) 0.39633(14) 0.0396(5) Uani 1 1 d . . .
H16A H 0.3715 0.9370 0.4120 0.048 Uiso 1 1 calc R . .
H16B H 0.2847 0.8099 0.3932 0.048 Uiso 1 1 calc R . .
H16C H 0.4058 0.8446 0.3450 0.048 Uiso 1 1 calc R . .
C17 C 0.0951(2) 0.09580(18) 0.30555(12) 0.0356(5) Uani 1 1 d . . .
H17 H 0.0151 0.0483 0.3075 0.043 Uiso 1 1 calc R . .
C18 C 0.1885(2) 0.04584(18) 0.26921(12) 0.0349(4) Uani 1 1 d . . .
H18 H 0.2646 0.0987 0.2661 0.042 Uiso 1 1 calc R . .
C19 C 0.1901(2) -0.07662(18) 0.23418(12) 0.0353(4) Uani 1 1 d . . .
C20 C 0.1079(2) -0.17659(19) 0.25329(13) 0.0386(5) Uani 1 1 d . A .
H20 H 0.0394 -0.1608 0.2838 0.046 Uiso 1 1 calc R . .
C21 C 0.1209(2) -0.2972(2) 0.23009(14) 0.0423(5) Uani 1 1 d . . .
H21 H 0.0617 -0.3620 0.2443 0.051 Uiso 1 1 calc R A .
C22 C 0.2215(2) -0.3248(2) 0.18549(13) 0.0425(5) Uani 1 1 d . A .
C23 C 0.3014(2) -0.2239(2) 0.16280(13) 0.0432(5) Uani 1 1 d . . .
H23 H 0.3683 -0.2397 0.1311 0.052 Uiso 1 1 calc R A .
C24 C 0.2862(2) -0.1017(2) 0.18498(13) 0.0394(5) Uani 1 1 d . A .
C25 C 0.1483(2) -0.5486(2) 0.17543(14) 0.0494(6) Uani 1 1 d . A .
H25A H 0.1099 -0.5348 0.2249 0.059 Uiso 1 1 calc R . .
H25B H 0.1943 -0.6261 0.1808 0.059 Uiso 1 1 calc R . .
C26 C 0.0405(3) -0.5655(2) 0.10936(15) 0.0533(6) Uani 1 1 d . . .
H26A H 0.0787 -0.5803 0.0600 0.064 Uiso 1 1 calc R A .
H26B H -0.0051 -0.4877 0.1036 0.064 Uiso 1 1 calc R . .
C27 C -0.0571(3) -0.6719(3) 0.12179(17) 0.0640(7) Uani 1 1 d . A .
H27A H -0.0986 -0.6550 0.1697 0.077 Uiso 1 1 calc R . .
H27B H -0.0109 -0.7489 0.1303 0.077 Uiso 1 1 calc R . .
C28 C -0.1616(3) -0.6928(3) 0.0536(2) 0.0822(10) Uani 1 1 d . . .
H28A H -0.2056 -0.6161 0.0435 0.099 Uiso 1 1 calc R A .
H28B H -0.2246 -0.7593 0.0664 0.099 Uiso 1 1 calc R . .
H28C H -0.1220 -0.7167 0.0069 0.099 Uiso 1 1 calc R . .
C33 C 0.2982(3) 0.0879(2) 0.10952(15) 0.0560(6) Uani 1 1 d . . .
H33A H 0.3578 0.1621 0.1037 0.067 Uiso 1 1 calc R . .
H33B H 0.2241 0.1153 0.1356 0.067 Uiso 1 1 calc R . .
C34 C 0.2477(3) 0.0385(3) 0.02884(16) 0.0664(8) Uani 1 1 d . . .
H34A H 0.3218 0.0165 0.0009 0.080 Uiso 1 1 calc R . .
H34B H 0.1916 -0.0383 0.0340 0.080 Uiso 1 1 calc R . .
C35 C 0.1714(4) 0.1308(4) -0.0190(2) 0.0977(12) Uani 1 1 d . . .
H35A H 0.1082 0.1645 0.0134 0.117 Uiso 1 1 calc R . .
H35B H 0.2317 0.2009 -0.0319 0.117 Uiso 1 1 calc R . .
C36 C 0.1006(4) 0.0795(6) -0.0925(2) 0.141(2) Uani 1 1 d . . .
H36A H 0.1618 0.0431 -0.1244 0.169 Uiso 1 1 calc R . .
H36B H 0.0584 0.1463 -0.1217 0.169 Uiso 1 1 calc R . .
H36C H 0.0348 0.0152 -0.0803 0.169 Uiso 1 1 calc R . .
C37 C 0.4955(2) -0.0262(3) 0.13949(16) 0.0555(7) Uani 1 1 d . . .
H37A H 0.5340 0.0482 0.1147 0.067 Uiso 1 1 calc R . .
H37B H 0.4864 -0.0952 0.1006 0.067 Uiso 1 1 calc R . .
C38 C 0.5867(3) -0.0610(3) 0.2105(2) 0.0705(8) Uani 1 1 d . . .
H38A H 0.6713 -0.0787 0.1927 0.085 Uiso 1 1 calc R . .
H38B H 0.5502 -0.1384 0.2330 0.085 Uiso 1 1 calc R . .
C39 C 0.6096(3) 0.0391(3) 0.27495(19) 0.0698(8) Uani 1 1 d . . .
H39A H 0.5255 0.0538 0.2945 0.084 Uiso 1 1 calc R . .
H39B H 0.6668 0.0075 0.3191 0.084 Uiso 1 1 calc R . .
C40 C 0.6685(4) 0.1590(3) 0.2498(2) 0.0939(12) Uani 1 1 d . . .
H40A H 0.7518 0.1457 0.2301 0.113 Uiso 1 1 calc R . .
H40B H 0.6825 0.2172 0.2944 0.113 Uiso 1 1 calc R . .
H40C H 0.6103 0.1937 0.2081 0.113 Uiso 1 1 calc R . .
C29 C 0.3546(2) -0.4725(3) 0.12500(17) 0.0623(7) Uani 0.604(5) 1 d PD A 1
H29A H 0.3593 -0.4169 0.0795 0.075 Uiso 0.604(5) 1 calc PR A 1
H29B H 0.3426 -0.5591 0.1047 0.075 Uiso 0.604(5) 1 calc PR A 1
C30 C 0.4831(4) -0.4571(13) 0.1770(3) 0.077(3) Uani 0.604(5) 1 d PD A 1
H30A H 0.4832 -0.3824 0.2108 0.093 Uiso 0.604(5) 1 calc PR A 1
H30B H 0.4916 -0.5301 0.2114 0.093 Uiso 0.604(5) 1 calc PR A 1
C31 C 0.5986(5) -0.4441(9) 0.1296(4) 0.101(2) Uani 0.604(5) 1 d PD A 1
H31A H 0.5866 -0.3750 0.0924 0.122 Uiso 0.604(5) 1 calc PR A 1
H31B H 0.6017 -0.5214 0.0985 0.122 Uiso 0.604(5) 1 calc PR A 1
C32 C 0.7274(5) -0.4195(7) 0.1800(4) 0.106(2) Uani 0.604(5) 1 d PD A 1
H32A H 0.7282 -0.3392 0.2072 0.127 Uiso 0.604(5) 1 calc PR A 1
H32B H 0.7986 -0.4178 0.1467 0.127 Uiso 0.604(5) 1 calc PR A 1
H32C H 0.7383 -0.4856 0.2186 0.127 Uiso 0.604(5) 1 calc PR A 1
C29' C 0.3546(2) -0.4725(3) 0.12500(17) 0.0623(7) Uani 0.396(5) 1 d P A 2
H29C H 0.3761 -0.4035 0.0898 0.075 Uiso 0.396(5) 1 calc PR A 2
H29D H 0.3354 -0.5495 0.0930 0.075 Uiso 0.396(5) 1 calc PR A 2
C30' C 0.4691(8) -0.489(2) 0.1862(5) 0.077(3) Uani 0.396(5) 1 d PD A 2
H30C H 0.4877 -0.4109 0.2173 0.093 Uiso 0.396(5) 1 calc PR A 2
H30D H 0.4446 -0.5556 0.2224 0.093 Uiso 0.396(5) 1 calc PR A 2
C31' C 0.5916(10) -0.5212(10) 0.1517(8) 0.101(2) Uani 0.396(5) 1 d PD A 2
H31C H 0.5715 -0.5887 0.1121 0.122 Uiso 0.396(5) 1 calc PR A 2
H31D H 0.6561 -0.5492 0.1933 0.122 Uiso 0.396(5) 1 calc PR A 2
C32' C 0.6448(12) -0.4040(10) 0.1139(9) 0.106(2) Uani 0.396(5) 1 d PD A 2
H32D H 0.5790 -0.3758 0.0741 0.127 Uiso 0.396(5) 1 calc PR A 2
H32E H 0.7226 -0.4220 0.0893 0.127 Uiso 0.396(5) 1 calc PR A 2
H32F H 0.6670 -0.3389 0.1540 0.127 Uiso 0.396(5) 1 calc PR A 2

loop_
_atom_site_aniso_label
_atom_site_aniso_U_11
_atom_site_aniso_U_22
_atom_site_aniso_U_33
_atom_site_aniso_U_23
_atom_site_aniso_U_13
_atom_site_aniso_U_12
S1 0.0230(2) 0.0310(3) 0.0454(3) -0.0053(2) 0.0018(2) 0.00308(18)
O1 0.0202(6) 0.0246(6) 0.0564(9) -0.0041(6) 0.0034(6) 0.0025(5)
N1 0.0440(11) 0.0432(10) 0.0486(11) -0.0044(9) 0.0127(9) 0.0003(8)
N2 0.0499(12) 0.0404(10) 0.0692(14) -0.0157(10) 0.0053(10) 0.0061(9)
N3 0.0357(10) 0.0375(10) 0.0869(16) -0.0130(10) 0.0208(10) 0.0016(8)
N4 0.0358(10) 0.0368(10) 0.0777(14) -0.0028(9) 0.0203(10) 0.0030(8)
N5 0.0280(10) 0.0343(10) 0.125(2) -0.0066(11) 0.0046(11) 0.0009(8)
C1 0.0242(9) 0.0315(10) 0.0410(11) 0.0004(8) 0.0014(8) 0.0005(7)
C2 0.0242(10) 0.0351(10) 0.0543(13) -0.0063(9) 0.0062(9) -0.0007(8)
C3 0.0260(10) 0.0331(10) 0.0514(13) -0.0053(9) 0.0057(9) 0.0032(8)
C4 0.0242(9) 0.0307(9) 0.0409(11) -0.0021(8) 0.0028(8) 0.0015(7)
C5 0.0278(10) 0.0291(9) 0.0406(11) -0.0014(8) 0.0025(8) 0.0033(7)
C6 0.0270(10) 0.0278(9) 0.0423(11) -0.0031(8) 0.0028(8) 0.0025(7)
C7 0.0205(9) 0.0251(9) 0.0469(12) -0.0017(8) 0.0011(8) 0.0010(7)
C8 0.0243(9) 0.0257(9) 0.0383(10) 0.0005(8) 0.0031(8) 0.0016(7)
C9 0.0246(9) 0.0263(9) 0.0421(11) -0.0017(8) 0.0059(8) 0.0024(7)
C10 0.0260(9) 0.0262(9) 0.0395(11) 0.0016(8) 0.0047(8) 0.0048(7)
C11 0.0231(9) 0.0272(9) 0.0493(12) 0.0004(8) 0.0050(8) 0.0020(7)
C12 0.0277(10) 0.0282(10) 0.0524(13) 0.0013(9) 0.0087(9) -0.0020(8)
C13 0.0210(9) 0.0301(10) 0.0729(16) -0.0009(10) 0.0041(10) 0.0028(8)
C14 0.0256(10) 0.0323(10) 0.0517(13) -0.0030(9) 0.0093(9) -0.0014(8)
C15 0.0268(10) 0.0337(10) 0.0475(12) -0.0057(9) 0.0034(8) 0.0054(8)
C16 0.0294(10) 0.0344(10) 0.0545(13) 0.0050(9) -0.0005(9) 0.0061(8)
C17 0.0294(10) 0.0306(10) 0.0455(12) -0.0028(9) -0.0001(9) -0.0015(8)
C18 0.0330(11) 0.0326(10) 0.0383(11) -0.0013(8) 0.0016(8) 0.0000(8)
C19 0.0343(11) 0.0335(10) 0.0371(11) -0.0042(9) -0.0012(8) 0.0031(8)
C20 0.0342(11) 0.0368(11) 0.0446(12) -0.0045(9) 0.0028(9) 0.0031(9)
C21 0.0397(12) 0.0350(11) 0.0511(13) -0.0053(10) 0.0009(10) 0.0002(9)
C22 0.0409(12) 0.0378(11) 0.0476(13) -0.0093(10) -0.0020(10) 0.0063(9)
C23 0.0389(12) 0.0439(12) 0.0468(13) -0.0117(10) 0.0052(10) 0.0031(9)
C24 0.0368(11) 0.0392(11) 0.0412(12) -0.0075(9) 0.0018(9) -0.0002(9)
C25 0.0626(16) 0.0349(11) 0.0495(14) -0.0048(10) -0.0016(11) 0.0065(10)
C26 0.0671(17) 0.0442(13) 0.0468(14) -0.0012(11) -0.0007(12) 0.0005(12)
C27 0.0695(19) 0.0527(15) 0.0668(18) -0.0057(13) 0.0021(14) -0.0099(13)
C28 0.074(2) 0.082(2) 0.085(2) -0.0166(18) -0.0049(18) -0.0136(17)
C33 0.0593(16) 0.0529(14) 0.0566(16) 0.0066(12) 0.0140(12) -0.0037(12)
C34 0.0565(17) 0.094(2) 0.0498(15) 0.0033(15) 0.0113(13) 0.0049(15)
C35 0.095(3) 0.126(3) 0.069(2) 0.033(2) -0.0028(19) -0.004(2)
C36 0.086(3) 0.258(7) 0.077(3) 0.041(3) -0.004(2) 0.009(4)
C37 0.0493(15) 0.0608(15) 0.0580(16) -0.0167(13) 0.0199(12) -0.0060(12)
C38 0.0483(16) 0.0713(19) 0.094(2) -0.0074(17) 0.0210(15) 0.0016(14)
C39 0.0604(18) 0.0736(19) 0.074(2) -0.0068(16) 0.0048(15) -0.0024(15)
C40 0.106(3) 0.088(2) 0.086(2) -0.021(2) 0.025(2) -0.030(2)
C29 0.0629(17) 0.0520(15) 0.0742(19) -0.0220(14) 0.0128(14) 0.0134(13)
C30 0.065(2) 0.088(8) 0.082(3) -0.007(3) 0.011(2) 0.030(3)
C31 0.079(4) 0.126(7) 0.108(6) 0.012(5) 0.029(3) 0.043(5)
C32 0.069(4) 0.126(5) 0.127(5) 0.003(4) 0.027(3) 0.020(3)
C29' 0.0629(17) 0.0520(15) 0.0742(19) -0.0220(14) 0.0128(14) 0.0134(13)
C30' 0.065(2) 0.088(8) 0.082(3) -0.007(3) 0.011(2) 0.030(3)
C31' 0.079(4) 0.126(7) 0.108(6) 0.012(5) 0.029(3) 0.043(5)
C32' 0.069(4) 0.126(5) 0.127(5) 0.003(4) 0.027(3) 0.020(3)

loop_
_atom_type_symbol
_atom_type_description
_atom_type_scat_dispersion_real
_atom_type_scat_dispersion_imag
_atom_type_scat_source
C C 0.0033 0.0016 'International Tables Vol C Tables 4.2.6.8 and 6.1.1.4'
H H 0.0000 0.0000 'International Tables Vol C Tables 4.2.6.8 and 6.1.1.4'
N N 0.0061 0.0033 'International Tables Vol C Tables 4.2.6.8 and 6.1.1.4'
O O 0.0106 0.0060 'International Tables Vol C Tables 4.2.6.8 and 6.1.1.4'
S S 0.1246 0.1234 'International Tables Vol C Tables 4.2.6.8 and 6.1.1.4'

loop_
_geom_angle_atom_site_label_1
_geom_angle_atom_site_label_2
_geom_angle_atom_site_label_3
_geom_angle
C1 S1 C4 92.13(9)
C10 O1 C7 110.60(14)
C24 N1 C33 114.44(19)
C24 N1 C37 117.76(19)
C33 N1 C37 114.7(2)
C22 N2 C29 120.9(2)
C22 N2 C25 121.7(2)
C29 N2 C25 117.26(19)
C2 C1 C17 129.09(18)
C2 C1 S1 110.41(15)
C17 C1 S1 120.46(15)
C1 C2 C3 113.75(18)
C1 C2 H2 123.1
C3 C2 H2 123.1
C4 C3 C2 113.57(18)
C4 C3 H3 123.2
C2 C3 H3 123.2
C3 C4 C5 128.10(18)
C3 C4 S1 110.11(14)
C5 C4 S1 121.79(14)
C6 C5 C4 123.21(18)
C6 C5 H5 118.4
C4 C5 H5 118.4
C5 C6 C8 127.50(18)
C5 C6 H6 116.3
C8 C6 H6 116.3
O1 C7 C8 102.31(14)
O1 C7 C15 106.35(16)
C8 C7 C15 114.39(16)
O1 C7 C16 106.47(15)
C8 C7 C16 113.38(17)
C15 C7 C16 112.77(17)
C9 C8 C6 123.70(17)
C9 C8 C7 108.42(16)
C6 C8 C7 127.86(16)
C8 C9 C14 124.60(17)
C8 C9 C10 109.14(16)
C14 C9 C10 126.24(17)
O1 C10 C11 119.39(17)
O1 C10 C9 109.51(16)
C11 C10 C9 131.08(17)
C10 C11 C12 121.57(17)
C10 C11 C13 119.79(17)
C12 C11 C13 118.61(17)
N4 C12 C11 178.6(2)
N5 C13 C11 177.8(3)
N3 C14 C9 176.5(2)
C7 C15 H15A 109.5
C7 C15 H15B 109.5
H15A C15 H15B 109.5
C7 C15 H15C 109.5
H15A C15 H15C 109.5
H15B C15 H15C 109.5
C7 C16 H16A 109.5
C7 C16 H16B 109.5
H16A C16 H16B 109.5
C7 C16 H16C 109.5
H16A C16 H16C 109.5
H16B C16 H16C 109.5
C18 C17 C1 123.35(19)
C18 C17 H17 118.3
C1 C17 H17 118.3
C17 C18 C19 129.62(19)
C17 C18 H18 115.2
C19 C18 H18 115.2
C20 C19 C24 117.13(19)
C20 C19 C18 122.4(2)
C24 C19 C18 120.14(19)
C21 C20 C19 123.2(2)
C21 C20 H20 118.4
C19 C20 H20 118.4
C20 C21 C22 120.3(2)
C20 C21 H21 119.9
C22 C21 H21 119.9
N2 C22 C21 122.1(2)
N2 C22 C23 120.9(2)
C21 C22 C23 116.99(19)
C24 C23 C22 122.6(2)
C24 C23 H23 118.7
C22 C23 H23 118.7
C23 C24 C19 119.6(2)
C23 C24 N1 122.0(2)
C19 C24 N1 118.35(19)
N2 C25 C26 113.7(2)
N2 C25 H25A 108.8
C26 C25 H25A 108.8
N2 C25 H25B 108.8
C26 C25 H25B 108.8
H25A C25 H25B 107.7
C25 C26 C27 113.3(2)
C25 C26 H26A 108.9
C27 C26 H26A 108.9
C25 C26 H26B 108.9
C27 C26 H26B 108.9
H26A C26 H26B 107.7
C26 C27 C28 113.3(2)
C26 C27 H27A 108.9
C28 C27 H27A 108.9
C26 C27 H27B 108.9
C28 C27 H27B 108.9
H27A C27 H27B 107.7
C27 C28 H28A 109.5
C27 C28 H28B 109.5
H28A C28 H28B 109.5
C27 C28 H28C 109.5
H28A C28 H28C 109.5
H28B C28 H28C 109.5
N1 C33 C34 115.3(2)
N1 C33 H33A 108.4
C34 C33 H33A 108.4
N1 C33 H33B 108.4
C34 C33 H33B 108.4
H33A C33 H33B 107.5
C35 C34 C33 112.7(3)
C35 C34 H34A 109.1
C33 C34 H34A 109.1
C35 C34 H34B 109.1
C33 C34 H34B 109.1
H34A C34 H34B 107.8
C36 C35 C34 114.6(4)
C36 C35 H35A 108.6
C34 C35 H35A 108.6
C36 C35 H35B 108.6
C34 C35 H35B 108.6
H35A C35 H35B 107.6
C35 C36 H36A 109.5
C35 C36 H36B 109.5
H36A C36 H36B 109.5
C35 C36 H36C 109.5
H36A C36 H36C 109.5
H36B C36 H36C 109.5
N1 C37 C38 112.2(2)
N1 C37 H37A 109.2
C38 C37 H37A 109.2
N1 C37 H37B 109.2
C38 C37 H37B 109.2
H37A C37 H37B 107.9
C37 C38 C39 114.3(3)
C37 C38 H38A 108.7
C39 C38 H38A 108.7
C37 C38 H38B 108.7
C39 C38 H38B 108.7
H38A C38 H38B 107.6
C40 C39 C38 114.3(3)
C40 C39 H39A 108.7
C38 C39 H39A 108.7
C40 C39 H39B 108.7
C38 C39 H39B 108.7
H39A C39 H39B 107.6
C39 C40 H40A 109.5
C39 C40 H40B 109.5
H40A C40 H40B 109.5
C39 C40 H40C 109.5
H40A C40 H40C 109.5
H40B C40 H40C 109.5
N2 C29 C30 114.2(3)
N2 C29 H29A 108.7
C30 C29 H29A 108.7
N2 C29 H29B 108.7
C30 C29 H29B 108.7
H29A C29 H29B 107.6
C31 C30 C29 112.2(4)
C31 C30 H30A 109.2
C29 C30 H30A 109.2
C31 C30 H30B 109.2
C29 C30 H30B 109.2
H30A C30 H30B 107.9
C30 C31 C32 113.1(5)
C30 C31 H31A 109.0
C32 C31 H31A 109.0
C30 C31 H31B 109.0
C32 C31 H31B 109.0
H31A C31 H31B 107.8
C31' C30' H30C 108.8
C31' C30' H30D 108.8
H30C C30' H30D 107.7
C30' C31' C32' 107.1(12)
C30' C31' H31C 110.3
C32' C31' H31C 110.3
C30' C31' H31D 110.3
C32' C31' H31D 110.3
H31C C31' H31D 108.6
C31' C32' H32D 109.5
C31' C32' H32E 109.5
H32D C32' H32E 109.5
C31' C32' H32F 109.5
H32D C32' H32F 109.5
H32E C32' H32F 109.5

loop_
_geom_bond_atom_site_label_1
_geom_bond_atom_site_label_2
_geom_bond_distance
S1 C1 1.7368(19)
S1 C4 1.741(2)
O1 C10 1.342(2)
O1 C7 1.484(2)
N1 C24 1.424(3)
N1 C33 1.465(3)
N1 C37 1.467(3)
N2 C22 1.384(3)
N2 C29 1.455(3)
N2 C25 1.455(3)
N3 C14 1.148(3)
N4 C12 1.151(3)
N5 C13 1.149(3)
C1 C2 1.376(3)
C1 C17 1.443(3)
C2 C3 1.397(3)
C2 H2 0.9500
C3 C4 1.383(3)
C3 H3 0.9500
C4 C5 1.423(3)
C5 C6 1.364(3)
C5 H5 0.9500
C6 C8 1.424(3)
C6 H6 0.9500
C7 C8 1.513(2)
C7 C15 1.514(3)
C7 C16 1.515(3)
C8 C9 1.374(3)
C9 C14 1.429(3)
C9 C10 1.435(3)
C10 C11 1.373(3)
C11 C12 1.425(3)
C11 C13 1.425(3)
C15 H15A 0.9800
C15 H15B 0.9800
C15 H15C 0.9800
C16 H16A 0.9800
C16 H16B 0.9800
C16 H16C 0.9800
C17 C18 1.346(3)
C17 H17 0.9500
C18 C19 1.449(3)
C18 H18 0.9500
C19 C20 1.392(3)
C19 C24 1.412(3)
C20 C21 1.377(3)
C20 H20 0.9500
C21 C22 1.404(3)
C21 H21 0.9500
C22 C23 1.405(3)
C23 C24 1.393(3)
C23 H23 0.9500
C25 C26 1.510(3)
C25 H25A 0.9900
C25 H25B 0.9900
C26 C27 1.510(3)
C26 H26A 0.9900
C26 H26B 0.9900
C27 C28 1.516(4)
C27 H27A 0.9900
C27 H27B 0.9900
C28 H28A 0.9800
C28 H28B 0.9800
C28 H28C 0.9800
C33 C34 1.510(4)
C33 H33A 0.9900
C33 H33B 0.9900
C34 C35 1.507(5)
C34 H34A 0.9900
C34 H34B 0.9900
C35 C36 1.478(6)
C35 H35A 0.9900
C35 H35B 0.9900
C36 H36A 0.9800
C36 H36B 0.9800
C36 H36C 0.9800
C37 C38 1.528(4)
C37 H37A 0.9900
C37 H37B 0.9900
C38 C39 1.531(4)
C38 H38A 0.9900
C38 H38B 0.9900
C39 C40 1.480(4)
C39 H39A 0.9900
C39 H39B 0.9900
C40 H40A 0.9800
C40 H40B 0.9800
C40 H40C 0.9800
C29 C30 1.525(3)
C29 H29A 0.9900
C29 H29B 0.9900
C30 C31 1.518(3)
C30 H30A 0.9900
C30 H30B 0.9900
C31 C32 1.523(3)
C31 H31A 0.9900
C31 H31B 0.9900
C32 H32A 0.9800
C32 H32B 0.9800
C32 H32C 0.9800
C30' C31' 1.518(3)
C30' H30C 0.9900
C30' H30D 0.9900
C31' C32' 1.520(3)
C31' H31C 0.9900
C31' H31D 0.9900
C32' H32D 0.9800
C32' H32E 0.9800
C32' H32F 0.9800

loop_
_geom_torsion_atom_site_label_1
_geom_torsion_atom_site_label_2
_geom_torsion_atom_site_label_3
_geom_torsion_atom_site_label_4
_geom_torsion
C4 S1 C1 C2 -1.43(17)
C4 S1 C1 C17 176.79(17)
C17 C1 C2 C3 -176.4(2)
S1 C1 C2 C3 1.6(2)
C1 C2 C3 C4 -0.9(3)
C2 C3 C4 C5 178.9(2)
C2 C3 C4 S1 -0.2(2)
C1 S1 C4 C3 0.94(17)
C1 S1 C4 C5 -178.23(18)
C3 C4 C5 C6 177.7(2)
S1 C4 C5 C6 -3.3(3)
C4 C5 C6 C8 178.99(19)
C10 O1 C7 C8 -1.0(2)
C10 O1 C7 C15 119.27(17)
C10 O1 C7 C16 -120.24(17)
C5 C6 C8 C9 179.8(2)
C5 C6 C8 C7 -1.7(3)
O1 C7 C8 C9 1.1(2)
C15 C7 C8 C9 -113.47(19)
C16 C7 C8 C9 115.31(19)
O1 C7 C8 C6 -177.61(19)
C15 C7 C8 C6 67.8(3)
C16 C7 C8 C6 -63.4(3)
C6 C8 C9 C14 -0.8(3)
C7 C8 C9 C14 -179.59(19)
C6 C8 C9 C10 177.98(18)
C7 C8 C9 C10 -0.8(2)
C7 O1 C10 C11 179.56(18)
C7 O1 C10 C9 0.6(2)
C8 C9 C10 O1 0.1(2)
C14 C9 C10 O1 178.90(19)
C8 C9 C10 C11 -178.7(2)
C14 C9 C10 C11 0.1(4)
O1 C10 C11 C12 178.77(19)
C9 C10 C11 C12 -2.6(4)
O1 C10 C11 C13 -2.9(3)
C9 C10 C11 C13 175.8(2)
C10 C11 C12 N4 165(11)
C13 C11 C12 N4 -14(11)
C10 C11 C13 N5 -56(7)
C12 C11 C13 N5 122(7)
C8 C9 C14 N3 0(4)
C10 C9 C14 N3 -179(100)
C2 C1 C17 C18 168.2(2)
S1 C1 C17 C18 -9.7(3)
C1 C17 C18 C19 176.4(2)
C17 C18 C19 C20 -19.9(3)
C17 C18 C19 C24 166.9(2)
C24 C19 C20 C21 3.6(3)
C18 C19 C20 C21 -169.8(2)
C19 C20 C21 C22 0.6(3)
C29 N2 C22 C21 -173.7(2)
C25 N2 C22 C21 10.6(3)
C29 N2 C22 C23 6.4(3)
C25 N2 C22 C23 -169.3(2)
C20 C21 C22 N2 176.7(2)
C20 C21 C22 C23 -3.4(3)
N2 C22 C23 C24 -178.0(2)
C21 C22 C23 C24 2.1(3)
C22 C23 C24 C19 2.0(3)
C22 C23 C24 N1 -179.1(2)
C20 C19 C24 C23 -4.8(3)
C18 C19 C24 C23 168.74(19)
C20 C19 C24 N1 176.33(19)
C18 C19 C24 N1 -10.1(3)
C33 N1 C24 C23 115.2(2)
C37 N1 C24 C23 -24.2(3)
C33 N1 C24 C19 -65.9(3)
C37 N1 C24 C19 154.7(2)
C22 N2 C25 C26 84.6(3)
C29 N2 C25 C26 -91.2(3)
N2 C25 C26 C27 -179.4(2)
C25 C26 C27 C28 -177.1(3)
C24 N1 C33 C34 -68.4(3)
C37 N1 C33 C34 72.2(3)
N1 C33 C34 C35 176.5(2)
C33 C34 C35 C36 -169.7(3)
C24 N1 C37 C38 -69.2(3)
C33 N1 C37 C38 151.6(2)
N1 C37 C38 C39 -59.3(3)
C37 C38 C39 C40 -60.4(4)
C22 N2 C29 C30 70.6(7)
C25 N2 C29 C30 -113.5(6)
N2 C29 C30 C31 -161.2(7)
C29 C30 C31 C32 176.0(8)
